data_2310421
loop_
_publ_author_name
'de Boer, J.L.'
'van Bolhuis, F.'
'Olthof-Hazekamp, R.'
'Vos, A.'

_publ_section_title
;
 Reinvestigation of the crystal structure of lithium iodate
;
_journal_name_full 'Acta Crystallographica (1,1948-23,1967)'
_journal_page_first 841
_journal_page_last 843
_journal_volume 21
_journal_year 1966
_chemical_formula_sum 'I Li O3'
_chemical_name_systematic 'Li (I O3)'
_space_group_IT_number 173
_symmetry_space_group_name_Hall 'P 6c'
_symmetry_space_group_name_H-M 'P 63'
_cell_angle_alpha 90
_cell_angle_beta 90
_cell_angle_gamma 120
_cell_formula_units_Z 2
_cell_length_a 5.478
_cell_length_b 5.478
_cell_length_c 5.17
_cell_volume 134.359
_citation_journal_id_ASTM ACCRA9
_cod_data_source_file deBoer_ACCRA9_1966_1083.cif
_cod_data_source_block I1Li1O3
_cod_original_cell_volume 134.3585
_cod_original_formula_sum 'I1 Li1 O3'
_cod_database_code 2310421

loop_
_symmetry_equiv_pos_as_xyz
x,y,z
x-y,x,z+1/2
-y,x-y,z
-x,-y,z+1/2
-x+y,-x,z
y,-x+y,z+1/2

loop_
_atom_site_label
_atom_site_type_symbol
_atom_site_fract_x
_atom_site_fract_y
_atom_site_fract_z
_atom_site_occupancy
_atom_site_U_iso_or_equiv
O1 O-2 0.3425 0.094 0.9152 1 0.0
Li1 Li+1 0 0 0.661 1 0.0
I1 I+5 0.3333 0.6667 0.25 1 0.0
